data_2205108
loop_
_publ_author_name
'Tedmann, Onyango M.'
'Zavalij, Peter Y.'
'Madan, Stanley K.'
'Oliver, Scott R.J.'

_publ_section_title
;
 (2,2'-Bipyridine
 <i>N</i>,<i>N</i>'-dioxide-\k^2^<i>O</i>,<i>O</i>')diiodomercury(II)
;
_journal_issue 2
_journal_name_full 'Acta Crystallographica Section E'
_journal_page_first m214
_journal_page_last m216
_journal_paper_doi 10.1107/S1600536804033707
_journal_volume 61
_journal_year 2005
_chemical_formula_iupac '[Hg I2 (C10 H8 N2 O2)]'
_chemical_formula_moiety 'C10 H8 Hg I2 N2 O2'
_chemical_formula_sum 'C10 H8 Hg I2 N2 O2'
_chemical_formula_weight 642.57
_chemical_name_common 'Mercury diiodide bis-oxypyridine'
_chemical_name_systematic
;
(2,2'-Bypiridine N,N'-dioxide-\k^2^O,O')diiodinemercury(II)
;
_space_group_IT_number 14
_symmetry_cell_setting monoclinic
_symmetry_space_group_name_Hall '-P 2ybc'
_symmetry_space_group_name_H-M 'P 1 21/c 1'
_atom_sites_solution_hydrogens geom
_atom_sites_solution_primary direct
_atom_sites_solution_secondary difmap
_audit_creation_method 'SHELXL97 & ZCIF'
_cell_angle_alpha 90.00
_cell_angle_beta 108.998(6)
_cell_angle_gamma 90.00
_cell_formula_units_Z 4
_cell_length_a 9.433(4)
_cell_length_b 15.690(7)
_cell_length_c 10.024(5)
_cell_measurement_reflns_used 2443
_cell_measurement_temperature 296(2)
_cell_measurement_theta_max 22.4
_cell_measurement_theta_min 2.3
_cell_volume 1402.8(11)
_computing_cell_refinement 'SAINT (Bruker, 1999)'
_computing_data_collection 'SMART (Bruker, 1999)'
_computing_data_reduction SAINT
_computing_molecular_graphics 'Materials Studio (Accelrys, 2001) and PLATON (Spek, 2003)'
_computing_publication_material SHELXL97
_computing_structure_refinement 'SHELXL97 (Sheldrick, 1997)'
_computing_structure_solution 'SHELXS97 (Sheldrick, 1997)'
_diffrn_ambient_temperature 296(2)
_diffrn_detector_area_resol_mean 8.33
_diffrn_measured_fraction_theta_full 0.974
_diffrn_measured_fraction_theta_max 0.974
_diffrn_measurement_device_type 'Bruker SMART APEX CCD area-detector'
_diffrn_measurement_method \w
_diffrn_radiation_monochromator graphite
_diffrn_radiation_source 'fine-focus sealed tube'
_diffrn_radiation_type MoK\a
_diffrn_radiation_wavelength 0.71073
_diffrn_reflns_av_R_equivalents 0.0990
_diffrn_reflns_av_sigmaI/netI 0.1247
_diffrn_reflns_limit_h_max 11
_diffrn_reflns_limit_h_min -11
_diffrn_reflns_limit_k_max 18
_diffrn_reflns_limit_k_min -18
_diffrn_reflns_limit_l_max 11
_diffrn_reflns_limit_l_min -11
_diffrn_reflns_number 8603
_diffrn_reflns_theta_full 25.03
_diffrn_reflns_theta_max 25.03
_diffrn_reflns_theta_min 2.51
_diffrn_standards_decay_% 0.00
_exptl_absorpt_coefficient_mu 15.365
_exptl_absorpt_correction_T_max 0.794
_exptl_absorpt_correction_T_min 0.334
_exptl_absorpt_correction_type multi-scan
_exptl_absorpt_process_details '(SADABS; Sheldrick, 1996)'
_exptl_crystal_colour colorless
_exptl_crystal_density_diffrn 3.043
_exptl_crystal_density_meas ?
_exptl_crystal_density_method .
_exptl_crystal_description needle
_exptl_crystal_F_000 1136
_exptl_crystal_size_max 0.250
_exptl_crystal_size_mid 0.040
_exptl_crystal_size_min 0.015
_refine_diff_density_max 0.832
_refine_diff_density_min -0.936
_refine_ls_extinction_method none
_refine_ls_goodness_of_fit_ref 0.860
_refine_ls_hydrogen_treatment constr
_refine_ls_matrix_type full
_refine_ls_number_parameters 154
_refine_ls_number_reflns 2413
_refine_ls_number_restraints 0
_refine_ls_restrained_S_all 0.860
_refine_ls_R_factor_all 0.1003
_refine_ls_R_factor_gt 0.0541
_refine_ls_shift/su_max 0.000
_refine_ls_shift/su_mean 0.000
_refine_ls_structure_factor_coef Fsqd
_refine_ls_weighting_details 'w = 1/[\s^2^(Fo^2^)+(0.0001P)^2^] where P=(max(Fo^2^,0)+2Fc^2^)/3'
_refine_ls_weighting_scheme calc
_refine_ls_wR_factor_gt 0.0606
_refine_ls_wR_factor_ref 0.0686
_reflns_number_gt 1448
_reflns_number_total 2413
_reflns_threshold_expression I>2\s(I)
_cod_data_source_file lh6338.cif
_cod_data_source_block I
_cod_original_sg_symbol_H-M 'P 21/c'
_cod_database_code 2205108
_cod_database_fobs_code 2205108

loop_
_symmetry_equiv_pos_as_xyz
'x, y, z'
'-x, y+1/2, -z+1/2'
'-x, -y, -z'
'x, -y-1/2, z-1/2'

loop_
_atom_site_label
_atom_site_fract_x
_atom_site_fract_y
_atom_site_fract_z
_atom_site_U_iso_or_equiv
_atom_site_adp_type
_atom_site_calc_flag
_atom_site_refinement_flags
_atom_site_occupancy
_atom_site_type_symbol
Hg1 0.23605(8) 0.65427(4) 0.70401(6) 0.0465(2) Uani d . 1 Hg
I1 0.05183(13) 0.74662(6) 0.78711(11) 0.0598(4) Uani d . 1 I
I2 0.42434(14) 0.61522(7) 0.57387(11) 0.0669(4) Uani d . 1 I
O1 0.3785(11) 0.5742(5) 0.9114(8) 0.043(3) Uani d . 1 O
N1 0.3046(14) 0.5391(8) 0.9875(11) 0.042(3) Uani d . 1 N
C1 0.2845(18) 0.5757(9) 1.1006(14) 0.051(5) Uani d . 1 C
H1 0.3219 0.6304 1.1248 0.056 Uiso calc R 1 H
C2 0.2120(19) 0.5374(10) 1.1831(16) 0.062(5) Uani d . 1 C
H2 0.1980 0.5651 1.2598 0.068 Uiso calc R 1 H
C3 0.1622(16) 0.4577(10) 1.1473(12) 0.047(5) Uani d . 1 C
H3 0.1152 0.4291 1.2027 0.052 Uiso calc R 1 H
C4 0.1779(17) 0.4169(9) 1.0323(14) 0.047(4) Uani d . 1 C
H4 0.1411 0.3619 1.0100 0.052 Uiso calc R 1 H
C5 0.2504(16) 0.4586(9) 0.9478(12) 0.036(4) Uani d . 1 C
C6 0.2691(16) 0.4193(9) 0.8229(13) 0.032(4) Uani d . 1 C
C7 0.3467(15) 0.3480(9) 0.8251(12) 0.035(4) Uani d . 1 C
H7 0.3986 0.3226 0.9109 0.038 Uiso calc R 1 H
C8 0.3506(16) 0.3122(9) 0.7023(15) 0.046(4) Uani d . 1 C
H8 0.4116 0.2653 0.7044 0.050 Uiso calc R 1 H
C9 0.2638(17) 0.3458(10) 0.5758(15) 0.050(4) Uani d . 1 C
H9 0.2611 0.3206 0.4910 0.055 Uiso calc R 1 H
C10 0.1815(16) 0.4170(8) 0.5775(14) 0.039(4) Uani d . 1 C
H10 0.1246 0.4415 0.4924 0.042 Uiso calc R 1 H
N2 0.1806(14) 0.4528(7) 0.6995(12) 0.039(3) Uani d . 1 N
O2 0.0955(10) 0.5205(5) 0.6919(8) 0.033(2) Uani d . 1 O

loop_
_atom_site_aniso_label
_atom_site_aniso_U_11
_atom_site_aniso_U_22
_atom_site_aniso_U_33
_atom_site_aniso_U_12
_atom_site_aniso_U_13
_atom_site_aniso_U_23
Hg1 0.0413(5) 0.0442(4) 0.0547(4) 0.0000(4) 0.0168(3) 0.0017(3)
I1 0.0591(9) 0.0459(6) 0.0789(8) 0.0074(6) 0.0287(7) -0.0041(6)
I2 0.0546(10) 0.0912(9) 0.0618(7) -0.0048(7) 0.0285(7) -0.0078(7)
O1 0.051(8) 0.040(6) 0.041(6) -0.007(5) 0.020(6) 0.005(5)
N1 0.034(9) 0.062(9) 0.029(7) 0.002(7) 0.010(7) -0.008(7)
C1 0.063(14) 0.039(10) 0.050(10) 0.011(9) 0.020(10) -0.007(8)
C2 0.062(15) 0.066(12) 0.069(12) -0.001(11) 0.036(11) -0.004(10)
C3 0.046(13) 0.076(12) 0.019(7) -0.008(10) -0.005(7) 0.013(8)
C4 0.039(12) 0.058(11) 0.033(9) 0.012(9) -0.004(8) -0.007(8)
C5 0.024(11) 0.055(11) 0.018(8) 0.006(8) -0.008(7) -0.001(7)
C6 0.018(10) 0.039(9) 0.035(9) -0.002(8) 0.000(8) 0.011(7)
C7 0.023(10) 0.052(9) 0.028(8) -0.010(9) 0.006(7) -0.004(8)
C8 0.029(11) 0.056(11) 0.064(10) 0.004(8) 0.031(9) -0.004(9)
C9 0.043(12) 0.047(10) 0.058(10) -0.017(10) 0.015(9) -0.015(9)
C10 0.045(12) 0.033(9) 0.035(9) 0.012(8) 0.010(8) 0.010(7)
N2 0.047(10) 0.038(8) 0.039(7) 0.004(7) 0.022(7) -0.003(6)
O2 0.020(6) 0.036(6) 0.041(6) 0.010(5) 0.005(5) -0.014(5)

loop_
_atom_type_symbol
_atom_type_description
_atom_type_scat_dispersion_real
_atom_type_scat_dispersion_imag
_atom_type_scat_source
C C 0.0033 0.0016 'International Tables Vol C Tables 4.2.6.8 and 6.1.1.4'
H H 0.0000 0.0000 'International Tables Vol C Tables 4.2.6.8 and 6.1.1.4'
N N 0.0061 0.0033 'International Tables Vol C Tables 4.2.6.8 and 6.1.1.4'
O O 0.0106 0.0060 'International Tables Vol C Tables 4.2.6.8 and 6.1.1.4'
I I -0.4742 1.8119 'International Tables Vol C Tables 4.2.6.8 and 6.1.1.4'
Hg Hg -2.3894 9.2266 'International Tables Vol C Tables 4.2.6.8 and 6.1.1.4'

loop_
_geom_angle_atom_site_label_1
_geom_angle_atom_site_label_2
_geom_angle_atom_site_label_3
_geom_angle_site_symmetry_3
_geom_angle
_geom_angle_publ_flag
O1 Hg1 O2 . 74.9(3) yes
O1 Hg1 I2 . 91.7(2) yes
O2 Hg1 I2 . 102.66(19) yes
O1 Hg1 I1 . 104.8(2) yes
O2 Hg1 I1 . 94.92(19) yes
I2 Hg1 I1 . 158.54(4) yes
O1 Hg1 I1 4_575 164.6(2) ?
O2 Hg1 I1 4_575 102.79(18) ?
I2 Hg1 I1 4_575 73.78(4) ?
I1 Hg1 I1 4_575 90.52(4) ?
Hg1 I1 Hg1 4_576 114.57(5) ?
N1 O1 Hg1 . 117.7(8) ?
O1 N1 C1 . 124.2(13) ?
O1 N1 C5 . 115.9(11) ?
C1 N1 C5 . 119.8(13) ?
N1 C1 C2 . 124.0(15) ?
N1 C1 H1 . 118.0 ?
C2 C1 H1 . 118.0 ?
C3 C2 C1 . 116.5(15) ?
C3 C2 H2 . 121.7 ?
C1 C2 H2 . 121.7 ?
C2 C3 C4 . 122.4(15) ?
C2 C3 H3 . 118.8 ?
C4 C3 H3 . 118.8 ?
C3 C4 C5 . 119.7(14) ?
C3 C4 H4 . 120.1 ?
C5 C4 H4 . 120.1 ?
N1 C5 C4 . 117.4(12) ?
N1 C5 C6 . 120.1(13) ?
C4 C5 C6 . 122.5(14) ?
C7 C6 N2 . 120.9(13) ?
C7 C6 C5 . 124.1(12) ?
N2 C6 C5 . 114.2(12) ?
C6 C7 C8 . 120.4(13) ?
C6 C7 H7 . 119.8 ?
C8 C7 H7 . 119.8 ?
C7 C8 C9 . 119.5(14) ?
C7 C8 H8 . 120.3 ?
C9 C8 H8 . 120.3 ?
C10 C9 C8 . 118.3(14) ?
C10 C9 H9 . 120.8 ?
C8 C9 H9 . 120.8 ?
N2 C10 C9 . 121.6(13) ?
N2 C10 H10 . 119.2 ?
C9 C10 H10 . 119.2 ?
O2 N2 C10 . 117.8(11) ?
O2 N2 C6 . 123.3(11) ?
C10 N2 C6 . 118.9(12) ?
N2 O2 Hg1 . 112.1(7) ?

loop_
_geom_bond_atom_site_label_1
_geom_bond_atom_site_label_2
_geom_bond_site_symmetry_2
_geom_bond_distance
_geom_bond_publ_flag
Hg1 O1 . 2.426(8) yes
Hg1 O2 . 2.465(8) yes
Hg1 I2 . 2.5963(15) yes
Hg1 I1 . 2.5992(14) yes
Hg1 I1 4_575 4.263(2) yes
O1 N1 . 1.310(12) ?
N1 C1 . 1.338(15) ?
N1 C5 . 1.372(15) ?
C1 C2 . 1.372(18) ?
C1 H1 . 0.9300 ?
C2 C3 . 1.343(17) ?
C2 H2 . 0.9300 ?
C3 C4 . 1.368(16) ?
C3 H3 . 0.9300 ?
C4 C5 . 1.411(17) ?
C4 H4 . 0.9300 ?
C5 C6 . 1.457(16) ?
C6 C7 . 1.333(16) ?
C6 N2 . 1.353(15) ?
C7 C8 . 1.365(15) ?
C7 H7 . 0.9300 ?
C8 C9 . 1.371(16) ?
C8 H8 . 0.9300 ?
C9 C10 . 1.364(17) ?
C9 H9 . 0.9300 ?
C10 N2 . 1.348(14) ?
C10 H10 . 0.9300 ?
N2 O2 . 1.318(11) ?

loop_
_geom_torsion_atom_site_label_1
_geom_torsion_atom_site_label_2
_geom_torsion_atom_site_label_3
_geom_torsion_atom_site_label_4
_geom_torsion_site_symmetry_1
_geom_torsion_site_symmetry_4
_geom_torsion
_geom_torsion_publ_flag
O1 Hg1 I1 Hg1 . 4_576 38.0(2) ?
O2 Hg1 I1 Hg1 . 4_576 113.72(18) ?
I2 Hg1 I1 Hg1 . 4_576 -101.16(12) ?
I1 Hg1 I1 Hg1 4_575 4_576 -143.40(4) ?
O2 Hg1 O1 N1 . . -46.6(8) ?
I2 Hg1 O1 N1 . . -149.2(8) ?
I1 Hg1 O1 N1 . . 44.6(8) ?
I1 Hg1 O1 N1 4_575 . -130.0(9) ?
Hg1 O1 N1 C1 . . -94.0(14) ?
Hg1 O1 N1 C5 . . 88.2(12) ?
O1 N1 C1 C2 . . -177.4(14) ?
C5 N1 C1 C2 . . 0(2) ?
N1 C1 C2 C3 . . 1(3) ?
C1 C2 C3 C4 . . -2(2) ?
C2 C3 C4 C5 . . 1(2) ?
O1 N1 C5 C4 . . 176.3(11) ?
C1 N1 C5 C4 . . -2(2) ?
O1 N1 C5 C6 . . -3.4(19) ?
C1 N1 C5 C6 . . 178.7(12) ?
C3 C4 C5 N1 . . 1(2) ?
C3 C4 C5 C6 . . -179.2(12) ?
N1 C5 C6 C7 . . 117.9(15) ?
C4 C5 C6 C7 . . -62(2) yes
N1 C5 C6 N2 . . -72.5(17) ?
C4 C5 C6 N2 . . 107.7(15) ?
N2 C6 C7 C8 . . 7(2) ?
C5 C6 C7 C8 . . 175.6(13) ?
C6 C7 C8 C9 . . -6(2) ?
C7 C8 C9 C10 . . 3(2) ?
C8 C9 C10 N2 . . -2(2) ?
C9 C10 N2 O2 . . -178.5(12) ?
C9 C10 N2 C6 . . 3(2) ?
C7 C6 N2 O2 . . 176.3(12) ?
C5 C6 N2 O2 . . 6.3(19) ?
C7 C6 N2 C10 . . -5(2) ?
C5 C6 N2 C10 . . -175.4(12) ?
C10 N2 O2 Hg1 . . -94.4(11) ?
C6 N2 O2 Hg1 . . 83.9(13) ?
O1 Hg1 O2 N2 . . -54.0(7) ?
I2 Hg1 O2 N2 . . 34.3(7) ?
I1 Hg1 O2 N2 . . -158.0(7) ?
I1 Hg1 O2 N2 4_575 . 110.3(7) ?
